data_1522442
loop_
_publ_author_name
'Marezio, M.'
'Rossel, C.'
'Cox, D.E.'
'Maple, M.B.'

_publ_section_title
;
 The ab-initio crystal structure determination of U Pd2 Sn by synchrotron
 X-ray powder diffraction
;
_journal_name_full 'Solid State Communications'
_journal_page_first 831
_journal_page_last 835
_journal_volume 67
_journal_year 1988
_chemical_formula_sum 'Pd1.89 Sn U0.9'
_space_group_IT_number 62
_symmetry_space_group_name_Hall '-P 2ac 2n'
_symmetry_space_group_name_H-M 'P n m a'
_cell_angle_alpha 90
_cell_angle_beta 90
_cell_angle_gamma 90
_cell_formula_units_Z 4
_cell_length_a 9.9787
_cell_length_b 4.58843
_cell_length_c 6.89166
_cell_volume 315.545
_citation_journal_id_ASTM SSCOA4
_cod_data_source_file Marezio_SSCOA4_1988_1760.cif
_cod_data_source_block Pd1.89Sn1U0.9
_cod_original_cell_volume 315.5454
_cod_original_formula_sum 'Pd1.89 Sn1 U0.9'
_cod_database_code 1522442

loop_
_symmetry_equiv_pos_as_xyz
x,y,z
-x+1/2,-y,z+1/2
x+1/2,-y+1/2,-z+1/2
-x,y+1/2,-z
-x,-y,-z
x-1/2,y,-z-1/2
-x-1/2,y-1/2,z-1/2
x,-y-1/2,z

loop_
_atom_site_label
_atom_site_type_symbol
_atom_site_fract_x
_atom_site_fract_y
_atom_site_fract_z
_atom_site_occupancy
_atom_site_U_iso_or_equiv
Sn1 Sn 0.3697 0.25 0.7815 1 0.0
U1 U 0.3957 0.25 0.2962 0.9 0.0
Pd1 Pd 0.1217 0.25 0.5191 0.89 0.0
Pd2 Pd 0.1717 0.25 0.0479 1 0.0
